data_4082211
loop_
_publ_author_name
'Ouyang, Zhenwu'
'Deng, Liang'

_publ_section_title
;
 Iron(II) Complexes Featuring Bidentate N-Heterocyclic Carbene--Silyl
 Ligands: Synthesis and Characterization
;
_journal_issue 24
_journal_name_full Organometallics
_journal_page_first 7268
_journal_paper_doi 10.1021/om4010274
_journal_volume 32
_journal_year 2013
_chemical_formula_sum 'C42 H46 Fe N4'
_chemical_formula_weight 662.68
_chemical_name_systematic
; 
 ? 
;
_space_group_IT_number 15
_symmetry_cell_setting monoclinic
_symmetry_space_group_name_Hall '-C 2yc'
_symmetry_space_group_name_H-M 'C 1 2/c 1'
_atom_sites_solution_hydrogens geom
_atom_sites_solution_primary direct
_atom_sites_solution_secondary difmap
_audit_creation_method SHELXL-97
_cell_angle_alpha 90.00
_cell_angle_beta 101.260(4)
_cell_angle_gamma 90.00
_cell_formula_units_Z 4
_cell_length_a 8.6914(17)
_cell_length_b 26.637(5)
_cell_length_c 15.858(3)
_cell_measurement_reflns_used 2962
_cell_measurement_temperature 140(2)
_cell_measurement_theta_max 26.34
_cell_measurement_theta_min 2.51
_cell_volume 3600.7(12)
_computing_cell_refinement 'Bruker SAINT'
_computing_data_collection 'Bruker APEX2'
_computing_data_reduction 'Bruker SAINT'
_computing_molecular_graphics 'Bruker SHELXTL'
_computing_publication_material 'Bruker SHELXTL'
_computing_structure_refinement 'SHELXL-97 (Sheldrick, 2008)'
_computing_structure_solution 'SHELXS-97 (Sheldrick, 2008)'
_diffrn_ambient_temperature 140(2)
_diffrn_measured_fraction_theta_full 0.999
_diffrn_measured_fraction_theta_max 0.999
_diffrn_measurement_device_type 'Bruker APEX-II CCD'
_diffrn_measurement_method '\f and \w scans'
_diffrn_radiation_monochromator graphite
_diffrn_radiation_source 'fine-focus sealed tube'
_diffrn_radiation_type MoK\a
_diffrn_radiation_wavelength 0.71073
_diffrn_reflns_av_R_equivalents 0.0514
_diffrn_reflns_av_sigmaI/netI 0.0505
_diffrn_reflns_limit_h_max 10
_diffrn_reflns_limit_h_min -10
_diffrn_reflns_limit_k_max 32
_diffrn_reflns_limit_k_min -32
_diffrn_reflns_limit_l_max 16
_diffrn_reflns_limit_l_min -19
_diffrn_reflns_number 12727
_diffrn_reflns_theta_full 26.00
_diffrn_reflns_theta_max 26.00
_diffrn_reflns_theta_min 1.53
_exptl_absorpt_coefficient_mu 0.453
_exptl_absorpt_correction_T_max 0.9865
_exptl_absorpt_correction_T_min 0.8951
_exptl_absorpt_correction_type multi-scan
_exptl_absorpt_process_details sadabs
_exptl_crystal_colour red
_exptl_crystal_density_diffrn 1.222
_exptl_crystal_density_method 'not measured'
_exptl_crystal_description prism
_exptl_crystal_F_000 1408
_exptl_crystal_size_max 0.25
_exptl_crystal_size_mid 0.05
_exptl_crystal_size_min 0.03
_refine_diff_density_max 0.309
_refine_diff_density_min -0.307
_refine_diff_density_rms 0.065
_refine_ls_extinction_method none
_refine_ls_goodness_of_fit_ref 1.070
_refine_ls_hydrogen_treatment constr
_refine_ls_matrix_type full
_refine_ls_number_parameters 218
_refine_ls_number_reflns 3544
_refine_ls_number_restraints 0
_refine_ls_restrained_S_all 1.070
_refine_ls_R_factor_all 0.0592
_refine_ls_R_factor_gt 0.0407
_refine_ls_shift/su_max 0.000
_refine_ls_shift/su_mean 0.000
_refine_ls_structure_factor_coef Fsqd
_refine_ls_weighting_details 'calc w=1/[\s^2^(Fo^2^)+(0.0521P)^2^+3.4422P] where P=(Fo^2^+2Fc^2^)/3'
_refine_ls_weighting_scheme calc
_refine_ls_wR_factor_gt 0.1033
_refine_ls_wR_factor_ref 0.1123
_reflns_number_gt 2803
_reflns_number_total 3544
_reflns_threshold_expression >2sigma(I)
_cod_data_source_file om4010274_si_002.cif
_cod_data_source_block 1
_cod_depositor_comments
;
The following automatic conversions were performed:

'_symmetry_cell_setting' value 'Monoclinic' changed to 'monoclinic'
according to /home/saulius/struct/CIF-dictionaries/cif_core.dic
dictionary named 'cif_core.dic' version 2.4.2 from 2011-04-26.

Automatic conversion script
Id: cif_fix_values 1891 2012-01-12 08:04:46Z andrius 
;
_cod_original_sg_symbol_H-M C2/c
_cod_database_code 4082211

loop_
_symmetry_equiv_pos_as_xyz
'x, y, z'
'-x, y, -z+1/2'
'x+1/2, y+1/2, z'
'-x+1/2, y+1/2, -z+1/2'
'-x, -y, -z'
'x, -y, z-1/2'
'-x+1/2, -y+1/2, -z'
'x+1/2, -y+1/2, z-1/2'

loop_
_atom_site_label
_atom_site_type_symbol
_atom_site_fract_x
_atom_site_fract_y
_atom_site_fract_z
_atom_site_U_iso_or_equiv
_atom_site_adp_type
_atom_site_occupancy
_atom_site_symmetry_multiplicity
_atom_site_calc_flag
_atom_site_refinement_flags
Fe1 Fe 1.0000 0.130002(16) 0.2500 0.01449(14) Uani 1 2 d S
C1 C 0.8356(2) 0.13169(8) 0.31562(14) 0.0158(4) Uani 1 1 d .
C2 C 0.8187(3) 0.10891(9) 0.15172(15) 0.0218(5) Uani 1 1 d .
H2A H 0.7255 0.1308 0.1482 0.026 Uiso 1 1 calc R
H2B H 0.8513 0.1080 0.0953 0.026 Uiso 1 1 calc R
N1 N 0.7810(2) 0.16837(7) 0.36225(12) 0.0166(4) Uani 1 1 d .
N2 N 0.7262(2) 0.09433(7) 0.31177(12) 0.0159(4) Uani 1 1 d .
C3 C 0.6406(3) 0.15404(9) 0.38593(15) 0.0211(5) Uani 1 1 d .
H3 H 0.5808 0.1733 0.4184 0.025 Uiso 1 1 calc R
C4 C 0.6066(3) 0.10788(9) 0.35407(15) 0.0199(5) Uani 1 1 d .
H4 H 0.5178 0.0882 0.3594 0.024 Uiso 1 1 calc R
C5 C 0.7422(3) 0.04997(8) 0.26257(15) 0.0184(5) Uani 1 1 d .
C6 C 0.7922(3) 0.05800(9) 0.18381(15) 0.0202(5) Uani 1 1 d .
C7 C 0.8247(3) 0.01459(9) 0.14055(16) 0.0255(5) Uani 1 1 d .
H7 H 0.8594 0.0183 0.0877 0.031 Uiso 1 1 calc R
C8 C 0.8086(3) -0.03340(9) 0.17125(18) 0.0294(6) Uani 1 1 d .
C9 C 0.7555(3) -0.03889(9) 0.24748(18) 0.0295(6) Uani 1 1 d .
H9 H 0.7404 -0.0717 0.2678 0.035 Uiso 1 1 calc R
C10 C 0.7235(3) 0.00239(9) 0.29543(16) 0.0238(5) Uani 1 1 d .
C11 C 0.8500(4) -0.07869(11) 0.1226(2) 0.0437(8) Uani 1 1 d .
H11A H 0.7787 -0.0807 0.0666 0.066 Uiso 1 1 calc R
H11B H 0.8399 -0.1092 0.1557 0.066 Uiso 1 1 calc R
H11C H 0.9582 -0.0756 0.1140 0.066 Uiso 1 1 calc R
C12 C 0.6791(4) -0.00559(9) 0.38192(18) 0.0325(6) Uani 1 1 d .
H12A H 0.5647 -0.0044 0.3754 0.049 Uiso 1 1 calc R
H12B H 0.7262 0.0209 0.4216 0.049 Uiso 1 1 calc R
H12C H 0.7176 -0.0384 0.4049 0.049 Uiso 1 1 calc R
C13 C 0.8542(3) 0.21677(8) 0.37703(15) 0.0177(5) Uani 1 1 d .
C14 C 0.8200(3) 0.25310(9) 0.31243(16) 0.0231(5) Uani 1 1 d .
C15 C 0.8917(3) 0.29990(9) 0.32866(17) 0.0261(6) Uani 1 1 d .
H15 H 0.8674 0.3255 0.2865 0.031 Uiso 1 1 calc R
C16 C 0.9964(3) 0.31034(9) 0.40359(16) 0.0241(5) Uani 1 1 d .
C17 C 1.0303(3) 0.27276(9) 0.46506(16) 0.0232(5) Uani 1 1 d .
H17 H 1.1052 0.2791 0.5161 0.028 Uiso 1 1 calc R
C18 C 0.9576(3) 0.22604(8) 0.45386(15) 0.0204(5) Uani 1 1 d .
C19 C 0.7138(4) 0.24273(10) 0.22784(18) 0.0346(7) Uani 1 1 d .
H19A H 0.6522 0.2728 0.2084 0.052 Uiso 1 1 calc R
H19B H 0.6428 0.2150 0.2345 0.052 Uiso 1 1 calc R
H19C H 0.7768 0.2335 0.1853 0.052 Uiso 1 1 calc R
C20 C 1.0730(4) 0.36141(9) 0.4173(2) 0.0380(7) Uani 1 1 d .
H20A H 1.1769 0.3601 0.4020 0.057 Uiso 1 1 calc R
H20B H 1.0839 0.3711 0.4778 0.057 Uiso 1 1 calc R
H20C H 1.0078 0.3862 0.3809 0.057 Uiso 1 1 calc R
C21 C 0.9894(4) 0.18653(9) 0.52305(17) 0.0326(6) Uani 1 1 d .
H21A H 0.8987 0.1837 0.5510 0.049 Uiso 1 1 calc R
H21B H 1.0822 0.1960 0.5658 0.049 Uiso 1 1 calc R
H21C H 1.0081 0.1542 0.4974 0.049 Uiso 1 1 calc R

loop_
_atom_site_aniso_label
_atom_site_aniso_U_11
_atom_site_aniso_U_22
_atom_site_aniso_U_33
_atom_site_aniso_U_23
_atom_site_aniso_U_13
_atom_site_aniso_U_12
Fe1 0.0132(2) 0.0138(2) 0.0178(3) 0.000 0.00630(18) 0.000
C1 0.0153(11) 0.0176(10) 0.0143(11) 0.0001(9) 0.0023(9) 0.0004(9)
C2 0.0179(12) 0.0292(12) 0.0194(13) 0.0004(10) 0.0065(10) -0.0014(10)
N1 0.0168(10) 0.0177(9) 0.0167(10) -0.0025(8) 0.0063(8) -0.0009(7)
N2 0.0154(9) 0.0170(9) 0.0166(10) -0.0005(7) 0.0062(8) 0.0000(7)
C3 0.0170(12) 0.0272(12) 0.0215(13) -0.0008(10) 0.0097(10) 0.0016(10)
C4 0.0139(11) 0.0279(12) 0.0203(12) 0.0000(10) 0.0093(10) -0.0036(9)
C5 0.0144(11) 0.0187(11) 0.0220(13) -0.0049(9) 0.0033(10) -0.0003(9)
C6 0.0133(11) 0.0263(12) 0.0204(13) -0.0030(10) 0.0017(10) -0.0003(9)
C7 0.0208(12) 0.0344(13) 0.0216(14) -0.0091(11) 0.0046(11) -0.0013(11)
C8 0.0249(13) 0.0265(13) 0.0362(16) -0.0112(11) 0.0043(12) -0.0002(11)
C9 0.0344(15) 0.0171(11) 0.0361(16) -0.0028(11) 0.0046(12) -0.0040(11)
C10 0.0214(13) 0.0221(12) 0.0275(14) -0.0013(10) 0.0034(11) -0.0037(10)
C11 0.0460(18) 0.0349(15) 0.052(2) -0.0212(14) 0.0139(16) 0.0005(14)
C12 0.0462(17) 0.0211(12) 0.0320(16) 0.0024(11) 0.0120(13) -0.0076(12)
C13 0.0197(12) 0.0169(11) 0.0187(12) -0.0027(9) 0.0092(10) 0.0010(9)
C14 0.0235(13) 0.0242(12) 0.0224(13) -0.0001(10) 0.0069(11) -0.0001(10)
C15 0.0338(15) 0.0189(12) 0.0280(15) 0.0049(10) 0.0120(12) 0.0015(10)
C16 0.0251(13) 0.0222(12) 0.0276(14) -0.0040(10) 0.0117(11) -0.0019(10)
C17 0.0232(13) 0.0247(12) 0.0222(13) -0.0082(10) 0.0057(11) -0.0005(10)
C18 0.0235(12) 0.0203(11) 0.0186(13) -0.0042(9) 0.0074(10) 0.0040(9)
C19 0.0416(17) 0.0321(14) 0.0246(15) 0.0057(11) -0.0072(13) -0.0028(12)
C20 0.0434(17) 0.0248(14) 0.0471(18) -0.0046(12) 0.0124(14) -0.0088(12)
C21 0.0472(18) 0.0279(13) 0.0196(14) 0.0004(11) -0.0016(12) -0.0002(12)

loop_
_atom_type_symbol
_atom_type_description
_atom_type_scat_dispersion_real
_atom_type_scat_dispersion_imag
_atom_type_scat_source
C C 0.0033 0.0016 'International Tables Vol C Tables 4.2.6.8 and 6.1.1.4'
H H 0.0000 0.0000 'International Tables Vol C Tables 4.2.6.8 and 6.1.1.4'
N N 0.0061 0.0033 'International Tables Vol C Tables 4.2.6.8 and 6.1.1.4'
Fe Fe 0.3463 0.8444 'International Tables Vol C Tables 4.2.6.8 and 6.1.1.4'

loop_
_geom_angle_atom_site_label_1
_geom_angle_atom_site_label_2
_geom_angle_atom_site_label_3
_geom_angle
_geom_angle_site_symmetry_1
_geom_angle_site_symmetry_3
C1 Fe1 C1 177.32(13) . 2_755
C1 Fe1 C2 97.82(9) . 2_755
C1 Fe1 C2 82.92(9) 2_755 2_755
C1 Fe1 C2 82.92(9) . .
C1 Fe1 C2 97.81(9) 2_755 .
C2 Fe1 C2 148.44(14) 2_755 .
N1 C1 N2 103.48(17) . .
N1 C1 Fe1 133.03(16) . .
N2 C1 Fe1 122.74(15) . .
C6 C2 Fe1 97.85(16) . .
C6 C2 H2A 112.2 . .
Fe1 C2 H2A 112.2 . .
C6 C2 H2B 112.2 . .
Fe1 C2 H2B 112.2 . .
H2A C2 H2B 109.8 . .
C1 N1 C3 111.33(18) . .
C1 N1 C13 122.78(18) . .
C3 N1 C13 125.66(18) . .
C1 N2 C4 111.58(18) . .
C1 N2 C5 118.82(17) . .
C4 N2 C5 129.46(19) . .
C4 C3 N1 106.79(19) . .
C4 C3 H3 126.6 . .
N1 C3 H3 126.6 . .
C3 C4 N2 106.81(19) . .
C3 C4 H4 126.6 . .
N2 C4 H4 126.6 . .
C10 C5 C6 123.1(2) . .
C10 C5 N2 121.0(2) . .
C6 C5 N2 115.67(19) . .
C7 C6 C5 115.7(2) . .
C7 C6 C2 121.8(2) . .
C5 C6 C2 122.4(2) . .
C8 C7 C6 123.1(2) . .
C8 C7 H7 118.5 . .
C6 C7 H7 118.5 . .
C9 C8 C7 118.6(2) . .
C9 C8 C11 121.0(2) . .
C7 C8 C11 120.4(3) . .
C8 C9 C10 121.9(2) . .
C8 C9 H9 119.0 . .
C10 C9 H9 119.0 . .
C5 C10 C9 117.6(2) . .
C5 C10 C12 122.5(2) . .
C9 C10 C12 119.8(2) . .
C8 C11 H11A 109.5 . .
C8 C11 H11B 109.5 . .
H11A C11 H11B 109.5 . .
C8 C11 H11C 109.5 . .
H11A C11 H11C 109.5 . .
H11B C11 H11C 109.5 . .
C10 C12 H12A 109.5 . .
C10 C12 H12B 109.5 . .
H12A C12 H12B 109.5 . .
C10 C12 H12C 109.5 . .
H12A C12 H12C 109.5 . .
H12B C12 H12C 109.5 . .
C18 C13 C14 121.9(2) . .
C18 C13 N1 119.6(2) . .
C14 C13 N1 118.5(2) . .
C15 C14 C13 117.4(2) . .
C15 C14 C19 120.3(2) . .
C13 C14 C19 122.3(2) . .
C16 C15 C14 122.4(2) . .
C16 C15 H15 118.8 . .
C14 C15 H15 118.8 . .
C15 C16 C17 118.3(2) . .
C15 C16 C20 120.3(2) . .
C17 C16 C20 121.4(2) . .
C16 C17 C18 121.8(2) . .
C16 C17 H17 119.1 . .
C18 C17 H17 119.1 . .
C13 C18 C17 118.1(2) . .
C13 C18 C21 120.7(2) . .
C17 C18 C21 121.2(2) . .
C14 C19 H19A 109.5 . .
C14 C19 H19B 109.5 . .
H19A C19 H19B 109.5 . .
C14 C19 H19C 109.5 . .
H19A C19 H19C 109.5 . .
H19B C19 H19C 109.5 . .
C16 C20 H20A 109.5 . .
C16 C20 H20B 109.5 . .
H20A C20 H20B 109.5 . .
C16 C20 H20C 109.5 . .
H20A C20 H20C 109.5 . .
H20B C20 H20C 109.5 . .
C18 C21 H21A 109.5 . .
C18 C21 H21B 109.5 . .
H21A C21 H21B 109.5 . .
C18 C21 H21C 109.5 . .
H21A C21 H21C 109.5 . .
H21B C21 H21C 109.5 . .

loop_
_geom_bond_atom_site_label_1
_geom_bond_atom_site_label_2
_geom_bond_distance
_geom_bond_site_symmetry_2
Fe1 C1 1.926(2) .
Fe1 C1 1.926(2) 2_755
Fe1 C2 2.066(2) 2_755
Fe1 C2 2.066(2) .
C1 N1 1.365(3) .
C1 N2 1.369(3) .
C2 C6 1.482(3) .
C2 H2A 0.9900 .
C2 H2B 0.9900 .
N1 C3 1.398(3) .
N1 C13 1.436(3) .
N2 C4 1.391(3) .
N2 C5 1.437(3) .
C3 C4 1.340(3) .
C3 H3 0.9500 .
C4 H4 0.9500 .
C5 C10 1.392(3) .
C5 C6 1.416(3) .
C6 C7 1.401(3) .
C7 C8 1.384(4) .
C7 H7 0.9500 .
C8 C9 1.383(4) .
C8 C11 1.513(3) .
C9 C10 1.395(3) .
C9 H9 0.9500 .
C10 C12 1.511(4) .
C11 H11A 0.9800 .
C11 H11B 0.9800 .
C11 H11C 0.9800 .
C12 H12A 0.9800 .
C12 H12B 0.9800 .
C12 H12C 0.9800 .
C13 C18 1.388(3) .
C13 C14 1.399(3) .
C14 C15 1.395(3) .
C14 C19 1.498(4) .
C15 C16 1.376(4) .
C15 H15 0.9500 .
C16 C17 1.388(4) .
C16 C20 1.511(3) .
C17 C18 1.391(3) .
C17 H17 0.9500 .
C18 C21 1.507(3) .
C19 H19A 0.9800 .
C19 H19B 0.9800 .
C19 H19C 0.9800 .
C20 H20A 0.9800 .
C20 H20B 0.9800 .
C20 H20C 0.9800 .
C21 H21A 0.9800 .
C21 H21B 0.9800 .
C21 H21C 0.9800 .

loop_
_geom_torsion_atom_site_label_1
_geom_torsion_atom_site_label_2
_geom_torsion_atom_site_label_3
_geom_torsion_atom_site_label_4
_geom_torsion
_geom_torsion_site_symmetry_1
C1 Fe1 C1 N1 -16.7(2) 2_755
C2 Fe1 C1 N1 89.0(2) 2_755
C2 Fe1 C1 N1 -122.8(2) .
C1 Fe1 C1 N2 151.55(18) 2_755
C2 Fe1 C1 N2 -102.69(19) 2_755
C2 Fe1 C1 N2 45.49(18) .
C1 Fe1 C2 C6 -70.46(14) .
C1 Fe1 C2 C6 112.14(15) 2_755
C2 Fe1 C2 C6 22.96(12) 2_755
N2 C1 N1 C3 -0.5(2) .
Fe1 C1 N1 C3 169.41(18) .
N2 C1 N1 C13 -175.26(19) .
Fe1 C1 N1 C13 -5.4(3) .
N1 C1 N2 C4 0.7(2) .
Fe1 C1 N2 C4 -170.56(16) .
N1 C1 N2 C5 176.70(19) .
Fe1 C1 N2 C5 5.5(3) .
C1 N1 C3 C4 0.1(3) .
C13 N1 C3 C4 174.7(2) .
N1 C3 C4 N2 0.3(3) .
C1 N2 C4 C3 -0.6(3) .
C5 N2 C4 C3 -176.1(2) .
C1 N2 C5 C10 134.6(2) .
C4 N2 C5 C10 -50.2(3) .
C1 N2 C5 C6 -39.5(3) .
C4 N2 C5 C6 135.7(2) .
C10 C5 C6 C7 -0.9(4) .
N2 C5 C6 C7 173.1(2) .
C10 C5 C6 C2 -177.0(2) .
N2 C5 C6 C2 -3.0(3) .
Fe1 C2 C6 C7 -112.7(2) .
Fe1 C2 C6 C5 63.2(2) .
C5 C6 C7 C8 0.5(4) .
C2 C6 C7 C8 176.6(2) .
C6 C7 C8 C9 1.1(4) .
C6 C7 C8 C11 -178.3(3) .
C7 C8 C9 C10 -2.4(4) .
C11 C8 C9 C10 177.0(3) .
C6 C5 C10 C9 -0.3(4) .
N2 C5 C10 C9 -174.0(2) .
C6 C5 C10 C12 176.4(2) .
N2 C5 C10 C12 2.7(4) .
C8 C9 C10 C5 2.0(4) .
C8 C9 C10 C12 -174.8(3) .
C1 N1 C13 C18 -98.0(3) .
C3 N1 C13 C18 88.0(3) .
C1 N1 C13 C14 81.2(3) .
C3 N1 C13 C14 -92.8(3) .
C18 C13 C14 C15 -1.3(3) .
N1 C13 C14 C15 179.5(2) .
C18 C13 C14 C19 177.4(2) .
N1 C13 C14 C19 -1.8(3) .
C13 C14 C15 C16 2.1(4) .
C19 C14 C15 C16 -176.6(2) .
C14 C15 C16 C17 -0.4(4) .
C14 C15 C16 C20 178.9(2) .
C15 C16 C17 C18 -2.2(4) .
C20 C16 C17 C18 178.5(2) .
C14 C13 C18 C17 -1.2(3) .
N1 C13 C18 C17 177.99(19) .
C14 C13 C18 C21 178.7(2) .
N1 C13 C18 C21 -2.2(3) .
C16 C17 C18 C13 3.0(3) .
C16 C17 C18 C21 -176.8(2) .
